data_7060977
loop_
_publ_author_name
'Ahmed, Muhammad Naeem'
'Ghias, Mehreen'
'Shah, Syed Wadood Ali'
'Shoaib, Mohammad'
'Tahir, Muhammad Nawaz'
'Ashfaq, Muhammad'
'Ibrahim, Mahmoud A. A.'
'Andleeb, Hina'
'Gil, Diego M.'
'Frontera, Antonio'

_publ_section_title
;
 X-ray characterization, Hirshfeld surface analysis, DFT calculations, in
 vitro and in silico lipoxygenase inhibition (LOX) studies of
 dichlorophenyl substituted 3-hydroxy-chromenones
;
_journal_issue 42
_journal_name_full 'New Journal of Chemistry'
_journal_page_first 19928
_journal_page_last 19940
_journal_paper_doi 10.1039/D1NJ04340D
_journal_volume 45
_journal_year 2021
_chemical_formula_iupac 'C15 H8 Cl2 O3'
_chemical_formula_moiety 'C15 H8 Cl2 O3'
_chemical_formula_sum 'C15 H8 Cl2 O3'
_chemical_formula_weight 307.11
_chemical_name_systematic
;
2-(2,6-Dichlorophenyl)-3-hydroxy-4H-chromen-4-one
;
_space_group_crystal_system monoclinic
_space_group_IT_number 14
_space_group_name_Hall '-P 2yn'
_space_group_name_H-M_alt 'P 1 21/n 1'
_atom_sites_solution_hydrogens geom
_atom_sites_solution_primary direct
_atom_sites_solution_secondary difmap
_audit_creation_method SHELXL-2018/3
_audit_update_record
;
2021-08-10 deposited with the CCDC.	2021-09-29 downloaded from the CCDC.
;
_cell_angle_alpha 90
_cell_angle_beta 101.017(3)
_cell_angle_gamma 90
_cell_formula_units_Z 4
_cell_length_a 7.6464(5)
_cell_length_b 11.3272(7)
_cell_length_c 15.5325(10)
_cell_measurement_reflns_used 2348
_cell_measurement_temperature 296(2)
_cell_measurement_theta_max 27.532
_cell_measurement_theta_min 2.240
_cell_volume 1320.51(15)
_computing_cell_refinement 'SAINT (Bruker, 2007)'
_computing_data_collection 'APEX2 (Bruker, 2007)'
_computing_data_reduction 'SAINT (Bruker, 2007)'
_computing_molecular_graphics 'ORTEP-3 for Windows (Farrugia, 1997) and PLATON (Spek, 2009)'
_computing_publication_material
;
WinGX (Farrugia, 1999) and PLATON (Spek, 2009)
;
_computing_structure_refinement 'SHELXL-2018/3 (Sheldrick, 2018)'
_computing_structure_solution 'SHELXS97 (Sheldrick, 2008)'
_diffrn_ambient_temperature 296(2)
_diffrn_detector_area_resol_mean 7.6
_diffrn_measured_fraction_theta_full 0.997
_diffrn_measured_fraction_theta_max 0.997
_diffrn_measurement_device_type 'Bruker Kappa APEXII CCD'
_diffrn_measurement_method \w
_diffrn_radiation_monochromator graphite
_diffrn_radiation_source 'fine-focus sealed tube'
_diffrn_radiation_type MoK\a
_diffrn_radiation_wavelength 0.71073
_diffrn_reflns_av_R_equivalents 0.0251
_diffrn_reflns_av_unetI/netI 0.0240
_diffrn_reflns_limit_h_max 9
_diffrn_reflns_limit_h_min -9
_diffrn_reflns_limit_k_max 14
_diffrn_reflns_limit_k_min -10
_diffrn_reflns_limit_l_max 17
_diffrn_reflns_limit_l_min -20
_diffrn_reflns_number 10910
_diffrn_reflns_theta_full 27.532
_diffrn_reflns_theta_max 27.532
_diffrn_reflns_theta_min 2.240
_diffrn_standards_number 0
_exptl_absorpt_coefficient_mu 0.494
_exptl_absorpt_correction_T_max 0.875
_exptl_absorpt_correction_T_min 0.820
_exptl_absorpt_correction_type multi-scan
_exptl_absorpt_process_details '(SADABS; Bruker, 2005)'
_exptl_crystal_colour colorless
_exptl_crystal_density_diffrn 1.545
_exptl_crystal_density_method 'not measured'
_exptl_crystal_description prism
_exptl_crystal_F_000 624
_exptl_crystal_size_max 0.43
_exptl_crystal_size_mid 0.34
_exptl_crystal_size_min 0.30
_refine_diff_density_max 0.330
_refine_diff_density_min -0.319
_refine_diff_density_rms 0.043
_refine_ls_goodness_of_fit_ref 1.048
_refine_ls_hydrogen_treatment constr
_refine_ls_matrix_type full
_refine_ls_number_parameters 182
_refine_ls_number_reflns 3023
_refine_ls_number_restraints 0
_refine_ls_restrained_S_all 1.048
_refine_ls_R_factor_all 0.0511
_refine_ls_R_factor_gt 0.0375
_refine_ls_shift/su_max 0.000
_refine_ls_shift/su_mean 0.000
_refine_ls_structure_factor_coef Fsqd
_refine_ls_weighting_details 'w=1/[\s^2^(Fo^2^)+(0.0473P)^2^+0.4020P] where P=(Fo^2^+2Fc^2^)/3'
_refine_ls_weighting_scheme calc
_refine_ls_wR_factor_gt 0.0968
_refine_ls_wR_factor_ref 0.1058
_reflns_number_gt 2348
_reflns_number_total 3023
_reflns_threshold_expression I>2\s(I)
_cod_data_source_file d1nj04340d2.cif
_cod_data_source_block OF7uom
_cod_depositor_comments 'Adding full bibliography for 7060975--7060977.cif.'
_cod_original_sg_symbol_H-M 'P 21/n'
_cod_database_code 7060977
_shelx_shelxl_version_number 2018/3
_shelx_space_group_comment
;
The symmetry employed for this shelxl refinement is uniquely defined
by the following loop, which should always be used as a source of
symmetry information in preference to the above space-group names.
They are only intended as comments.
;

loop_
_space_group_symop_operation_xyz
'x, y, z'
'-x+1/2, y+1/2, -z+1/2'
'-x, -y, -z'
'x-1/2, -y-1/2, z-1/2'

loop_
_atom_site_label
_atom_site_type_symbol
_atom_site_fract_x
_atom_site_fract_y
_atom_site_fract_z
_atom_site_U_iso_or_equiv
_atom_site_adp_type
_atom_site_occupancy
_atom_site_site_symmetry_order
_atom_site_calc_flag
_atom_site_refinement_flags_posn
_atom_site_refinement_flags_adp
_atom_site_refinement_flags_occupancy
_atom_site_disorder_assembly
_atom_site_disorder_group
Cl1 Cl 0.23403(8) 0.34277(5) 0.24500(3) 0.06325(18) Uani 1 1 d . . . . .
Cl2 Cl 0.31804(8) 0.39710(6) -0.08919(4) 0.06893(19) Uani 1 1 d . . . . .
O1 O 0.51771(14) 0.24933(10) 0.11744(8) 0.0425(3) Uani 1 1 d . . . . .
O2 O 0.21166(16) -0.04276(10) 0.04758(8) 0.0460(3) Uani 1 1 d . . . . .
O3 O 0.06344(15) 0.18070(10) 0.02394(10) 0.0538(4) Uani 1 1 d . . . . .
H3A H 0.015067 0.117044 0.010127 0.081 Uiso 1 1 calc R U . . .
C1 C 0.5931(2) 0.13958(15) 0.13128(10) 0.0383(4) Uani 1 1 d . . . . .
C2 C 0.7732(2) 0.13727(18) 0.16931(13) 0.0516(5) Uani 1 1 d . . . . .
H2 H 0.836249 0.206898 0.184029 0.062 Uiso 1 1 calc R U . . .
C3 C 0.8554(3) 0.0293(2) 0.18456(13) 0.0587(5) Uani 1 1 d . . . . .
H3 H 0.975975 0.025962 0.209475 0.070 Uiso 1 1 calc R U . . .
C4 C 0.7608(3) -0.07528(19) 0.16325(13) 0.0555(5) Uani 1 1 d . . . . .
H4 H 0.818448 -0.147543 0.174389 0.067 Uiso 1 1 calc R U . . .
C5 C 0.5838(2) -0.07208(16) 0.12607(11) 0.0449(4) Uani 1 1 d . . . . .
H5 H 0.521526 -0.142136 0.111839 0.054 Uiso 1 1 calc R U . . .
C6 C 0.4955(2) 0.03676(14) 0.10928(10) 0.0358(3) Uani 1 1 d . . . . .
C7 C 0.3075(2) 0.04409(13) 0.06928(10) 0.0350(3) Uani 1 1 d . . . . .
C8 C 0.2369(2) 0.16307(14) 0.05757(11) 0.0362(3) Uani 1 1 d . . . . .
C9 C 0.3410(2) 0.25776(14) 0.08174(10) 0.0364(3) Uani 1 1 d . . . . .
C10 C 0.2775(2) 0.38145(14) 0.07911(11) 0.0384(4) Uani 1 1 d . . . . .
C11 C 0.2283(2) 0.43029(15) 0.15288(12) 0.0447(4) Uani 1 1 d . . . . .
C12 C 0.1745(3) 0.54648(17) 0.15567(14) 0.0591(5) Uani 1 1 d . . . . .
H12 H 0.142777 0.577224 0.206046 0.071 Uiso 1 1 calc R U . . .
C13 C 0.1689(3) 0.61537(18) 0.08286(16) 0.0659(6) Uani 1 1 d . . . . .
H13 H 0.134967 0.694062 0.084397 0.079 Uiso 1 1 calc R U . . .
C14 C 0.2122(3) 0.57080(18) 0.00797(15) 0.0620(6) Uani 1 1 d . . . . .
H14 H 0.206049 0.618297 -0.041355 0.074 Uiso 1 1 calc R U . . .
C15 C 0.2657(2) 0.45348(16) 0.00630(12) 0.0470(4) Uani 1 1 d . . . . .

loop_
_atom_site_aniso_label
_atom_site_aniso_U_11
_atom_site_aniso_U_22
_atom_site_aniso_U_33
_atom_site_aniso_U_23
_atom_site_aniso_U_13
_atom_site_aniso_U_12
Cl1 0.0805(4) 0.0594(3) 0.0513(3) -0.0010(2) 0.0162(2) 0.0046(3)
Cl2 0.0757(4) 0.0761(4) 0.0571(3) 0.0085(3) 0.0180(3) -0.0049(3)
O1 0.0322(6) 0.0367(6) 0.0555(7) -0.0017(5) 0.0001(5) -0.0025(5)
O2 0.0428(7) 0.0312(6) 0.0597(8) -0.0003(5) -0.0007(5) -0.0028(5)
O3 0.0331(6) 0.0307(6) 0.0900(10) 0.0001(6) -0.0074(6) -0.0001(5)
C1 0.0342(8) 0.0417(9) 0.0383(8) 0.0003(7) 0.0048(6) 0.0033(7)
C2 0.0375(9) 0.0574(11) 0.0564(11) -0.0022(9) -0.0002(8) -0.0002(8)
C3 0.0370(10) 0.0724(14) 0.0616(12) 0.0027(10) -0.0031(8) 0.0124(9)
C4 0.0495(11) 0.0556(12) 0.0598(12) 0.0080(9) 0.0061(9) 0.0191(9)
C5 0.0472(10) 0.0416(9) 0.0461(9) 0.0035(7) 0.0093(8) 0.0066(7)
C6 0.0357(8) 0.0389(9) 0.0330(7) 0.0013(6) 0.0072(6) 0.0039(6)
C7 0.0366(8) 0.0329(8) 0.0359(8) 0.0006(6) 0.0077(6) 0.0007(6)
C8 0.0309(8) 0.0340(8) 0.0421(8) 0.0012(7) 0.0033(6) 0.0009(6)
C9 0.0319(8) 0.0347(8) 0.0415(8) 0.0005(7) 0.0044(6) 0.0002(6)
C10 0.0317(8) 0.0307(8) 0.0496(9) -0.0017(7) -0.0001(7) -0.0047(6)
C11 0.0421(9) 0.0363(9) 0.0514(10) -0.0052(7) -0.0021(7) 0.0003(7)
C12 0.0588(12) 0.0446(11) 0.0668(13) -0.0139(10) -0.0057(10) 0.0099(9)
C13 0.0646(13) 0.0348(10) 0.0853(16) -0.0079(10) -0.0186(11) 0.0080(9)
C14 0.0605(13) 0.0429(11) 0.0727(14) 0.0160(10) -0.0123(10) -0.0057(9)
C15 0.0417(9) 0.0410(10) 0.0545(10) 0.0037(8) -0.0002(8) -0.0069(7)

loop_
_atom_type_symbol
_atom_type_description
_atom_type_scat_dispersion_real
_atom_type_scat_dispersion_imag
_atom_type_scat_source
C C 0.0033 0.0016 'International Tables Vol C Tables 4.2.6.8 and 6.1.1.4'
H H 0.0000 0.0000 'International Tables Vol C Tables 4.2.6.8 and 6.1.1.4'
O O 0.0106 0.0060 'International Tables Vol C Tables 4.2.6.8 and 6.1.1.4'
Cl Cl 0.1484 0.1585 'International Tables Vol C Tables 4.2.6.8 and 6.1.1.4'

loop_
_geom_angle_atom_site_label_1
_geom_angle_atom_site_label_2
_geom_angle_atom_site_label_3
_geom_angle
_geom_angle_site_symmetry_1
_geom_angle_site_symmetry_3
_geom_angle_publ_flag
C9 O1 C1 118.85(12) . . ?
C8 O3 H3A 109.5 . . ?
O1 C1 C6 122.10(14) . . ?
O1 C1 C2 115.88(15) . . ?
C6 C1 C2 122.02(16) . . ?
C3 C2 C1 118.23(18) . . ?
C3 C2 H2 120.9 . . ?
C1 C2 H2 120.9 . . ?
C2 C3 C4 121.03(18) . . ?
C2 C3 H3 119.5 . . ?
C4 C3 H3 119.5 . . ?
C5 C4 C3 120.30(18) . . ?
C5 C4 H4 119.8 . . ?
C3 C4 H4 119.8 . . ?
C4 C5 C6 120.22(18) . . ?
C4 C5 H5 119.9 . . ?
C6 C5 H5 119.9 . . ?
C1 C6 C5 118.20(15) . . ?
C1 C6 C7 119.83(14) . . ?
C5 C6 C7 121.97(15) . . ?
O2 C7 C8 121.30(14) . . ?
O2 C7 C6 123.87(14) . . ?
C8 C7 C6 114.82(14) . . ?
O3 C8 C9 118.48(14) . . ?
O3 C8 C7 120.15(14) . . ?
C9 C8 C7 121.34(14) . . ?
C8 C9 O1 123.04(14) . . ?
C8 C9 C10 124.98(14) . . ?
O1 C9 C10 111.84(13) . . ?
C15 C10 C11 117.04(16) . . ?
C15 C10 C9 123.37(16) . . ?
C11 C10 C9 119.59(15) . . ?
C12 C11 C10 122.33(18) . . ?
C12 C11 Cl1 118.64(16) . . ?
C10 C11 Cl1 119.03(13) . . ?
C13 C12 C11 118.7(2) . . ?
C13 C12 H12 120.7 . . ?
C11 C12 H12 120.7 . . ?
C14 C13 C12 121.27(19) . . ?
C14 C13 H13 119.4 . . ?
C12 C13 H13 119.4 . . ?
C13 C14 C15 119.3(2) . . ?
C13 C14 H14 120.4 . . ?
C15 C14 H14 120.4 . . ?
C10 C15 C14 121.40(19) . . ?
C10 C15 Cl2 119.58(14) . . ?
C14 C15 Cl2 119.02(16) . . ?

loop_
_geom_bond_atom_site_label_1
_geom_bond_atom_site_label_2
_geom_bond_distance
_geom_bond_site_symmetry_2
_geom_bond_publ_flag
Cl1 C11 1.7344(19) . ?
Cl2 C15 1.731(2) . ?
O1 C9 1.3625(19) . ?
O1 C1 1.370(2) . ?
O2 C7 1.2343(19) . ?
O3 C8 1.3446(19) . ?
O3 H3A 0.8200 . ?
C1 C6 1.390(2) . ?
C1 C2 1.391(2) . ?
C2 C3 1.375(3) . ?
C2 H2 0.9300 . ?
C3 C4 1.394(3) . ?
C3 H3 0.9300 . ?
C4 C5 1.367(3) . ?
C4 H4 0.9300 . ?
C5 C6 1.406(2) . ?
C5 H5 0.9300 . ?
C6 C7 1.455(2) . ?
C7 C8 1.450(2) . ?
C8 C9 1.345(2) . ?
C9 C10 1.481(2) . ?
C10 C15 1.383(2) . ?
C10 C11 1.387(2) . ?
C11 C12 1.382(3) . ?
C12 C13 1.368(3) . ?
C12 H12 0.9300 . ?
C13 C14 1.366(3) . ?
C13 H13 0.9300 . ?
C14 C15 1.392(3) . ?
C14 H14 0.9300 . ?

loop_
_geom_hbond_atom_site_label_D
_geom_hbond_atom_site_label_H
_geom_hbond_atom_site_label_A
_geom_hbond_distance_DH
_geom_hbond_distance_HA
_geom_hbond_distance_DA
_geom_hbond_angle_DHA
_geom_hbond_site_symmetry_A
_geom_hbond_publ_flag
O3 H3A O2 0.82 2.35 2.7690(17) 112.1 . yes
O3 H3A O2 0.82 1.98 2.6846(16) 143.5 3 yes

loop_
_geom_torsion_atom_site_label_1
_geom_torsion_atom_site_label_2
_geom_torsion_atom_site_label_3
_geom_torsion_atom_site_label_4
_geom_torsion
_geom_torsion_site_symmetry_1
_geom_torsion_site_symmetry_2
_geom_torsion_site_symmetry_3
_geom_torsion_site_symmetry_4
_geom_torsion_publ_flag
C9 O1 C1 C6 0.6(2) . . . . ?
C9 O1 C1 C2 -178.91(15) . . . . ?
O1 C1 C2 C3 -179.95(17) . . . . ?
C6 C1 C2 C3 0.5(3) . . . . ?
C1 C2 C3 C4 -0.6(3) . . . . ?
C2 C3 C4 C5 0.4(3) . . . . ?
C3 C4 C5 C6 -0.2(3) . . . . ?
O1 C1 C6 C5 -179.82(15) . . . . ?
C2 C1 C6 C5 -0.3(2) . . . . ?
O1 C1 C6 C7 0.7(2) . . . . ?
C2 C1 C6 C7 -179.76(15) . . . . ?
C4 C5 C6 C1 0.1(2) . . . . ?
C4 C5 C6 C7 179.60(16) . . . . ?
C1 C6 C7 O2 179.77(15) . . . . ?
C5 C6 C7 O2 0.3(2) . . . . ?
C1 C6 C7 C8 -1.3(2) . . . . ?
C5 C6 C7 C8 179.28(15) . . . . ?
O2 C7 C8 O3 1.2(2) . . . . ?
C6 C7 C8 O3 -177.79(14) . . . . ?
O2 C7 C8 C9 179.55(16) . . . . ?
C6 C7 C8 C9 0.6(2) . . . . ?
O3 C8 C9 O1 179.18(14) . . . . ?
C7 C8 C9 O1 0.8(3) . . . . ?
O3 C8 C9 C10 3.8(3) . . . . ?
C7 C8 C9 C10 -174.64(15) . . . . ?
C1 O1 C9 C8 -1.4(2) . . . . ?
C1 O1 C9 C10 174.54(14) . . . . ?
C8 C9 C10 C15 -88.7(2) . . . . ?
O1 C9 C10 C15 95.46(18) . . . . ?
C8 C9 C10 C11 92.1(2) . . . . ?
O1 C9 C10 C11 -83.77(18) . . . . ?
C15 C10 C11 C12 -1.8(3) . . . . ?
C9 C10 C11 C12 177.45(16) . . . . ?
C15 C10 C11 Cl1 178.12(12) . . . . ?
C9 C10 C11 Cl1 -2.6(2) . . . . ?
C10 C11 C12 C13 0.3(3) . . . . ?
Cl1 C11 C12 C13 -179.62(15) . . . . ?
C11 C12 C13 C14 1.1(3) . . . . ?
C12 C13 C14 C15 -1.0(3) . . . . ?
C11 C10 C15 C14 1.9(2) . . . . ?
C9 C10 C15 C14 -177.30(17) . . . . ?
C11 C10 C15 Cl2 -177.93(13) . . . . ?
C9 C10 C15 Cl2 2.8(2) . . . . ?
C13 C14 C15 C10 -0.6(3) . . . . ?
C13 C14 C15 Cl2 179.29(16) . . . . ?
